data_4084345
loop_
_publ_author_name
'No\"el-Duchesneau, Ludovik'
'Lugan, No\"el'
'Lavigne, Guy'
'Labande, Agn\`es'
'C\'esar, Vincent'

_publ_section_title
;
 Tailoring Buchwald-Type Phosphines with Pyrimidinium Betaines as
 Versatile Aryl Group Surrogates
;
_journal_issue 19
_journal_name_full Organometallics
_journal_page_first 5085
_journal_paper_doi 10.1021/om5007819
_journal_volume 33
_journal_year 2014
_chemical_compound_source 'synthesis as described'
_chemical_formula_moiety 'C29 H31 Au Cl N2 O2 P, C H2 Cl2'
_chemical_formula_sum 'C30 H33 Au Cl3 N2 O2 P'
_chemical_formula_weight 787.87
_chemical_name_systematic
;
 ?
;
_space_group_crystal_system triclinic
_space_group_IT_number 2
_space_group_name_H-M_alt 'P -1'
_symmetry_Int_Tables_number 2
_symmetry_space_group_name_Hall '-P 1'
_symmetry_space_group_name_H-M 'P -1'
_atom_sites_solution_hydrogens geom
_atom_sites_solution_primary direct
_atom_sites_solution_secondary difmap
_audit_creation_date 2012-05-10T17:33:31-00:00
_audit_creation_method 'WinGX routine CIF_UPDATE'
_cell_angle_alpha 95.473(5)
_cell_angle_beta 99.400(5)
_cell_angle_gamma 98.413(5)
_cell_formula_units_Z 2
_cell_length_a 9.929(5)
_cell_length_b 12.148(5)
_cell_length_c 12.831(5)
_cell_measurement_reflns_used 9944
_cell_measurement_temperature 173(2)
_cell_measurement_theta_max 30.56
_cell_measurement_theta_min 2.48
_cell_measurement_wavelength 0.71073
_cell_volume 1499.1(11)
_computing_molecular_graphics 'Ortep-3 for Windows (Farrugia, 2008)'
_computing_publication_material 'WinGX publication routines (Farrugia, 2008)'
_computing_structure_refinement 'SHELXL-97 (Sheldrick, 2008)'
_diffrn_ambient_temperature 173(2)
_diffrn_measured_fraction_theta_full 1
_diffrn_measured_fraction_theta_max 1
_diffrn_measurement_device_type 'Bruker APEX II'
_diffrn_measurement_method 'phi and omega scans'
_diffrn_radiation_monochromator graphite
_diffrn_radiation_probe x-ray
_diffrn_radiation_type MoK\a
_diffrn_radiation_wavelength 0.71073
_diffrn_reflns_av_R_equivalents 0.027
_diffrn_reflns_av_unetI/netI 0.0216
_diffrn_reflns_limit_h_max 12
_diffrn_reflns_limit_h_min -12
_diffrn_reflns_limit_k_max 15
_diffrn_reflns_limit_k_min -15
_diffrn_reflns_limit_l_max 16
_diffrn_reflns_limit_l_min -16
_diffrn_reflns_number 30480
_diffrn_reflns_theta_full 26.37
_diffrn_reflns_theta_max 26.37
_diffrn_reflns_theta_min 2.11
_diffrn_standards_decay_% 0
_diffrn_standards_interval_count 0
_diffrn_standards_number 0
_exptl_absorpt_coefficient_mu 5.258
_exptl_absorpt_correction_T_max 0.746
_exptl_absorpt_correction_T_min 0.581
_exptl_absorpt_correction_type multi-scan
_exptl_absorpt_process_details
;
'SADABS, Sheldrick, Bruker, 2000'
;
_exptl_crystal_colour yellow
_exptl_crystal_density_diffrn 1.745
_exptl_crystal_density_method 'not measured'
_exptl_crystal_description block
_exptl_crystal_F_000 776
_exptl_crystal_size_max 0.2
_exptl_crystal_size_mid 0.1
_exptl_crystal_size_min 0.05
_refine_diff_density_max 1.268
_refine_diff_density_min -0.716
_refine_diff_density_rms 0.083
_refine_ls_extinction_method none
_refine_ls_goodness_of_fit_ref 1.05
_refine_ls_hydrogen_treatment riding
_refine_ls_matrix_type full
_refine_ls_number_parameters 357
_refine_ls_number_reflns 6120
_refine_ls_number_restraints 0
_refine_ls_restrained_S_all 1.05
_refine_ls_R_factor_all 0.0208
_refine_ls_R_factor_gt 0.0179
_refine_ls_shift/su_max 0.042
_refine_ls_shift/su_mean 0.001
_refine_ls_structure_factor_coef Fsqd
_refine_ls_weighting_details 'calc w=1/[\s^2^(Fo^2^)+(0.0208P)^2^+1.1799P] where P=(Fo^2^+2Fc^2^)/3'
_refine_ls_weighting_scheme calc
_refine_ls_wR_factor_gt 0.042
_refine_ls_wR_factor_ref 0.0431
_reflns_number_gt 5694
_reflns_number_total 6120
_reflns_threshold_expression >2\s(I)
_cod_data_source_file om5007819_si_002.cif
_cod_data_source_block compound_7
_cod_depositor_comments
;
The following automatic conversions were performed:

'_space_group_crystal_system' value 'Triclinic' changed to
'triclinic' according to
/home/saulius/struct/COD-crude-data--automatic-downloads/rss-feeds/ACS/lib/dictionaries/cif_core.dic
dictionary named 'cif_core.dic' version 2.4.2 from 2011-04-26.

Automatic conversion script
Id: cif_fix_values 2281 2013-09-26 08:29:07Z andrius 

 Adding full bibliography for 4084343--4084346.cif.
;
_cod_database_code 4084345

loop_
_symmetry_equiv_pos_as_xyz
'x, y, z'
'-x, -y, -z'

loop_
_atom_site_label
_atom_site_type_symbol
_atom_site_fract_x
_atom_site_fract_y
_atom_site_fract_z
_atom_site_U_iso_or_equiv
_atom_site_adp_type
_atom_site_occupancy
_atom_site_symmetry_multiplicity
_atom_site_calc_flag
_atom_site_refinement_flags
C1 C 0.4861(2) 0.17608(19) 0.36159(18) 0.0149(5) Uani 1 1 d .
C2 C 0.7298(3) 0.1937(2) 0.43950(19) 0.0187(5) Uani 1 1 d .
C3 C 0.7228(3) 0.0808(2) 0.4040(2) 0.0193(5) Uani 1 1 d .
C4 C 0.5995(3) 0.0116(2) 0.3553(2) 0.0193(5) Uani 1 1 d .
C5 C 0.8532(3) 0.0319(2) 0.4241(2) 0.0259(6) Uani 1 1 d .
H5A H 0.9233 0.0724 0.3899 0.039 Uiso 1 1 calc R
H5B H 0.8344 -0.0474 0.3946 0.039 Uiso 1 1 calc R
H5C H 0.8873 0.0386 0.5009 0.039 Uiso 1 1 calc R
C6 C 0.6026(3) 0.3580(2) 0.4609(2) 0.0224(6) Uani 1 1 d .
H6 H 0.5099 0.3762 0.4315 0.027 Uiso 1 1 calc R
C7 C 0.7099(3) 0.4406(2) 0.4232(2) 0.0328(7) Uani 1 1 d .
H7A H 0.8013 0.4412 0.466 0.049 Uiso 1 1 calc R
H7B H 0.6854 0.5159 0.4311 0.049 Uiso 1 1 calc R
H7C H 0.7119 0.4178 0.3482 0.049 Uiso 1 1 calc R
C8 C 0.6144(3) 0.3687(2) 0.5811(2) 0.0311(6) Uani 1 1 d .
H8A H 0.5378 0.3182 0.5995 0.047 Uiso 1 1 calc R
H8B H 0.6104 0.4462 0.608 0.047 Uiso 1 1 calc R
H8C H 0.7026 0.3485 0.6132 0.047 Uiso 1 1 calc R
C9 C 0.3565(3) 0.0037(2) 0.2535(2) 0.0188(5) Uani 1 1 d .
H9 H 0.2931 0.0584 0.2347 0.023 Uiso 1 1 calc R
C10 C 0.2778(3) -0.0852(2) 0.3061(2) 0.0301(6) Uani 1 1 d .
H10A H 0.3353 -0.1424 0.3232 0.045 Uiso 1 1 calc R
H10B H 0.1924 -0.1203 0.2574 0.045 Uiso 1 1 calc R
H10C H 0.2547 -0.0505 0.3716 0.045 Uiso 1 1 calc R
C11 C 0.3973(3) -0.0419(2) 0.1501(2) 0.0240(6) Uani 1 1 d .
H11A H 0.4583 0.0173 0.1255 0.036 Uiso 1 1 calc R
H11B H 0.3138 -0.0667 0.0958 0.036 Uiso 1 1 calc R
H11C H 0.4458 -0.1054 0.1625 0.036 Uiso 1 1 calc R
C12 C 0.3542(2) 0.22390(19) 0.35105(19) 0.0150(5) Uani 1 1 d .
C13 C 0.3040(2) 0.28376(19) 0.26868(19) 0.0154(5) Uani 1 1 d .
C14 C 0.1858(3) 0.3313(2) 0.2764(2) 0.0189(5) Uani 1 1 d .
H14 H 0.1532 0.3754 0.2233 0.023 Uiso 1 1 calc R
C15 C 0.1150(3) 0.3157(2) 0.3597(2) 0.0227(6) Uani 1 1 d .
H15 H 0.0337 0.3477 0.3627 0.027 Uiso 1 1 calc R
C16 C 0.1627(3) 0.2536(2) 0.4383(2) 0.0223(5) Uani 1 1 d .
H16 H 0.1127 0.2409 0.4944 0.027 Uiso 1 1 calc R
C17 C 0.2834(3) 0.2096(2) 0.4355(2) 0.0198(5) Uani 1 1 d .
H17 H 0.3182 0.1697 0.4913 0.024 Uiso 1 1 calc R
C18 C 0.2610(3) 0.19809(19) 0.04448(19) 0.0167(5) Uani 1 1 d .
C19 C 0.1184(3) 0.1805(2) 0.0392(2) 0.0254(6) Uani 1 1 d .
H19 H 0.0797 0.213 0.0953 0.031 Uiso 1 1 calc R
C20 C 0.0331(3) 0.1157(3) -0.0477(2) 0.0346(7) Uani 1 1 d .
H20 H -0.0644 0.105 -0.0518 0.042 Uiso 1 1 calc R
C21 C 0.0883(3) 0.0664(3) -0.1283(2) 0.0343(7) Uani 1 1 d .
H21 H 0.029 0.0214 -0.1875 0.041 Uiso 1 1 calc R
C22 C 0.2295(3) 0.0822(3) -0.1234(2) 0.0325(7) Uani 1 1 d .
H22 H 0.2675 0.0478 -0.1789 0.039 Uiso 1 1 calc R
C23 C 0.3157(3) 0.1480(2) -0.0376(2) 0.0244(6) Uani 1 1 d .
H23 H 0.413 0.1592 -0.0347 0.029 Uiso 1 1 calc R
C24 C 0.3616(3) 0.4326(2) 0.11322(19) 0.0175(5) Uani 1 1 d .
C25 C 0.2580(3) 0.4499(2) 0.0326(2) 0.0261(6) Uani 1 1 d .
H25 H 0.1958 0.3878 -0.0078 0.031 Uiso 1 1 calc R
C26 C 0.2457(3) 0.5584(2) 0.0113(2) 0.0302(7) Uani 1 1 d .
H26 H 0.1753 0.5707 -0.044 0.036 Uiso 1 1 calc R
C27 C 0.3358(3) 0.6483(2) 0.0704(2) 0.0272(6) Uani 1 1 d .
H27 H 0.3257 0.7225 0.0567 0.033 Uiso 1 1 calc R
C28 C 0.4401(3) 0.6315(2) 0.1492(2) 0.0300(6) Uani 1 1 d .
H28 H 0.5024 0.6937 0.1891 0.036 Uiso 1 1 calc R
C29 C 0.4539(3) 0.5235(2) 0.1701(2) 0.0248(6) Uani 1 1 d .
H29 H 0.5268 0.5116 0.2236 0.03 Uiso 1 1 calc R
C30 C 0.0428(4) 0.3873(4) -0.2986(3) 0.0646(12) Uani 1 1 d .
H30A H 0.0787 0.4646 -0.3107 0.078 Uiso 1 1 calc R
H30B H -0.0177 0.3497 -0.3653 0.078 Uiso 1 1 calc R
N1 N 0.6025(2) 0.23882(16) 0.41779(16) 0.0158(4) Uani 1 1 d .
N2 N 0.4822(2) 0.06840(16) 0.32761(16) 0.0157(4) Uani 1 1 d .
O1 O 0.83345(18) 0.25784(16) 0.48949(15) 0.0274(4) Uani 1 1 d .
O2 O 0.5809(2) -0.09121(15) 0.33231(16) 0.0287(4) Uani 1 1 d .
P1 P 0.37906(6) 0.29346(5) 0.14838(5) 0.01474(12) Uani 1 1 d .
Cl1 Cl 0.81775(7) 0.22894(7) 0.16989(6) 0.03422(16) Uani 1 1 d .
Cl2 Cl -0.05525(10) 0.39388(9) -0.19869(7) 0.0534(2) Uani 1 1 d .
Cl3 Cl 0.18352(10) 0.31464(10) -0.26901(8) 0.0601(3) Uani 1 1 d .
Au1 Au 0.596096(9) 0.261224(8) 0.162251(7) 0.01802(4) Uani 1 1 d .

loop_
_atom_site_aniso_label
_atom_site_aniso_U_11
_atom_site_aniso_U_22
_atom_site_aniso_U_33
_atom_site_aniso_U_23
_atom_site_aniso_U_13
_atom_site_aniso_U_12
C1 0.0160(12) 0.0172(11) 0.0124(12) 0.0051(9) 0.0025(9) 0.0035(9)
C2 0.0149(12) 0.0280(13) 0.0146(12) 0.0063(10) 0.0024(10) 0.0057(10)
C3 0.0161(13) 0.0257(13) 0.0182(13) 0.0051(10) 0.0037(10) 0.0078(10)
C4 0.0202(13) 0.0231(13) 0.0178(13) 0.0078(10) 0.0041(10) 0.0095(10)
C5 0.0184(13) 0.0334(15) 0.0281(15) 0.0062(12) 0.0030(11) 0.0108(11)
C6 0.0213(14) 0.0165(12) 0.0264(14) -0.0006(10) -0.0023(11) 0.0032(10)
C7 0.0372(17) 0.0215(14) 0.0338(17) 0.0037(12) -0.0018(13) -0.0051(12)
C8 0.0332(16) 0.0298(15) 0.0277(15) -0.0073(12) 0.0042(13) 0.0056(12)
C9 0.0154(12) 0.0178(12) 0.0214(13) 0.0003(10) -0.0012(10) 0.0029(10)
C10 0.0239(15) 0.0293(15) 0.0357(17) 0.0064(13) 0.0062(12) -0.0027(12)
C11 0.0268(15) 0.0202(13) 0.0219(14) -0.0033(11) 0.0003(11) 0.0020(11)
C12 0.0134(11) 0.0129(11) 0.0176(12) -0.0006(9) 0.0025(9) 0.0003(9)
C13 0.0146(12) 0.0145(11) 0.0157(12) -0.0012(9) 0.0019(9) 0.0006(9)
C14 0.0165(12) 0.0199(12) 0.0203(13) 0.0003(10) 0.0012(10) 0.0061(10)
C15 0.0168(13) 0.0278(14) 0.0243(14) -0.0019(11) 0.0057(11) 0.0074(11)
C16 0.0198(13) 0.0279(14) 0.0189(13) 0.0004(11) 0.0069(11) 0.0005(11)
C17 0.0204(13) 0.0212(12) 0.0175(13) 0.0030(10) 0.0043(10) 0.0008(10)
C18 0.0182(12) 0.0162(11) 0.0158(12) 0.0046(9) 0.0012(10) 0.0031(9)
C19 0.0198(14) 0.0289(14) 0.0268(15) -0.0009(12) 0.0055(11) 0.0030(11)
C20 0.0194(15) 0.0444(18) 0.0351(17) -0.0011(14) 0.0007(12) -0.0024(13)
C21 0.0325(17) 0.0369(16) 0.0271(16) -0.0050(13) -0.0026(13) -0.0013(13)
C22 0.0347(17) 0.0381(16) 0.0226(15) -0.0068(12) 0.0053(12) 0.0056(13)
C23 0.0236(14) 0.0289(14) 0.0219(14) 0.0018(11) 0.0066(11) 0.0058(11)
C24 0.0206(13) 0.0175(12) 0.0161(12) 0.0036(10) 0.0061(10) 0.0043(10)
C25 0.0299(15) 0.0208(13) 0.0248(15) 0.0034(11) -0.0022(12) 0.0029(11)
C26 0.0379(17) 0.0255(14) 0.0256(15) 0.0080(12) -0.0035(13) 0.0078(12)
C27 0.0394(17) 0.0187(13) 0.0258(15) 0.0072(11) 0.0087(13) 0.0058(12)
C28 0.0367(17) 0.0211(13) 0.0287(15) 0.0021(11) 0.0028(13) -0.0027(12)
C29 0.0258(14) 0.0227(13) 0.0228(14) 0.0041(11) -0.0024(11) 0.0013(11)
C30 0.036(2) 0.116(4) 0.047(2) 0.030(2) 0.0064(17) 0.017(2)
N1 0.0154(10) 0.0166(10) 0.0150(10) 0.0019(8) 0.0004(8) 0.0036(8)
N2 0.0138(10) 0.0158(10) 0.0172(10) 0.0021(8) 0.0009(8) 0.0040(8)
O1 0.0150(9) 0.0340(11) 0.0293(11) -0.0024(8) -0.0030(8) 0.0031(8)
O2 0.0269(11) 0.0205(10) 0.0384(12) 0.0028(8) 0.0005(9) 0.0093(8)
P1 0.0135(3) 0.0169(3) 0.0145(3) 0.0030(2) 0.0028(2) 0.0038(2)
Cl1 0.0167(3) 0.0519(4) 0.0396(4) 0.0157(3) 0.0077(3) 0.0142(3)
Cl2 0.0435(5) 0.0696(6) 0.0450(5) 0.0002(4) 0.0068(4) 0.0088(4)
Cl3 0.0493(6) 0.0883(7) 0.0483(5) 0.0180(5) 0.0062(4) 0.0261(5)
Au1 0.01334(5) 0.02375(6) 0.01833(6) 0.00511(4) 0.00408(4) 0.00447(4)

loop_
_atom_type_symbol
_atom_type_description
_atom_type_scat_dispersion_real
_atom_type_scat_dispersion_imag
_atom_type_scat_source
C C 0.0033 0.0016 'International Tables Vol C Tables 4.2.6.8 and 6.1.1.4'
H H 0 0 'International Tables Vol C Tables 4.2.6.8 and 6.1.1.4'
N N 0.0061 0.0033 'International Tables Vol C Tables 4.2.6.8 and 6.1.1.4'
O O 0.0106 0.006 'International Tables Vol C Tables 4.2.6.8 and 6.1.1.4'
P P 0.1023 0.0942 'International Tables Vol C Tables 4.2.6.8 and 6.1.1.4'
Cl Cl 0.1484 0.1585 'International Tables Vol C Tables 4.2.6.8 and 6.1.1.4'
Au Au -2.0133 8.8022 'International Tables Vol C Tables 4.2.6.8 and 6.1.1.4'

loop_
_geom_angle_atom_site_label_1
_geom_angle_atom_site_label_2
_geom_angle_atom_site_label_3
_geom_angle
N2 C1 N1 121.0(2)
N2 C1 C12 119.5(2)
N1 C1 C12 118.8(2)
O1 C2 C3 126.1(2)
O1 C2 N1 117.5(2)
C3 C2 N1 116.4(2)
C2 C3 C4 122.8(2)
C2 C3 C5 117.7(2)
C4 C3 C5 119.4(2)
O2 C4 C3 127.0(2)
O2 C4 N2 117.4(2)
C3 C4 N2 115.5(2)
C3 C5 H5A 109.5
C3 C5 H5B 109.5
H5A C5 H5B 109.5
C3 C5 H5C 109.5
H5A C5 H5C 109.5
H5B C5 H5C 109.5
N1 C6 C8 110.2(2)
N1 C6 C7 112.6(2)
C8 C6 C7 113.7(2)
N1 C6 H6 106.6
C8 C6 H6 106.6
C7 C6 H6 106.6
C6 C7 H7A 109.5
C6 C7 H7B 109.5
H7A C7 H7B 109.5
C6 C7 H7C 109.5
H7A C7 H7C 109.5
H7B C7 H7C 109.5
C6 C8 H8A 109.5
C6 C8 H8B 109.5
H8A C8 H8B 109.5
C6 C8 H8C 109.5
H8A C8 H8C 109.5
H8B C8 H8C 109.5
N2 C9 C10 112.3(2)
N2 C9 C11 109.9(2)
C10 C9 C11 113.7(2)
N2 C9 H9 106.9
C10 C9 H9 106.9
C11 C9 H9 106.9
C9 C10 H10A 109.5
C9 C10 H10B 109.5
H10A C10 H10B 109.5
C9 C10 H10C 109.5
H10A C10 H10C 109.5
H10B C10 H10C 109.5
C9 C11 H11A 109.5
C9 C11 H11B 109.5
H11A C11 H11B 109.5
C9 C11 H11C 109.5
H11A C11 H11C 109.5
H11B C11 H11C 109.5
C17 C12 C13 120.2(2)
C17 C12 C1 114.1(2)
C13 C12 C1 125.7(2)
C14 C13 C12 118.1(2)
C14 C13 P1 118.74(18)
C12 C13 P1 122.98(18)
C15 C14 C13 121.4(2)
C15 C14 H14 119.3
C13 C14 H14 119.3
C16 C15 C14 119.9(2)
C16 C15 H15 120
C14 C15 H15 120
C15 C16 C17 120.0(2)
C15 C16 H16 120
C17 C16 H16 120
C16 C17 C12 120.3(2)
C16 C17 H17 119.9
C12 C17 H17 119.9
C19 C18 C23 119.1(2)
C19 C18 P1 122.8(2)
C23 C18 P1 117.9(2)
C20 C19 C18 119.9(3)
C20 C19 H19 120
C18 C19 H19 120
C21 C20 C19 120.5(3)
C21 C20 H20 119.8
C19 C20 H20 119.8
C22 C21 C20 120.1(3)
C22 C21 H21 120
C20 C21 H21 120
C21 C22 C23 120.0(3)
C21 C22 H22 120
C23 C22 H22 120
C22 C23 C18 120.4(3)
C22 C23 H23 119.8
C18 C23 H23 119.8
C29 C24 C25 119.8(2)
C29 C24 P1 118.39(19)
C25 C24 P1 121.83(19)
C24 C25 C26 119.7(3)
C24 C25 H25 120.2
C26 C25 H25 120.2
C27 C26 C25 120.0(3)
C27 C26 H26 120
C25 C26 H26 120
C28 C27 C26 120.5(2)
C28 C27 H27 119.8
C26 C27 H27 119.8
C27 C28 C29 119.8(3)
C27 C28 H28 120.1
C29 C28 H28 120.1
C28 C29 C24 120.2(3)
C28 C29 H29 119.9
C24 C29 H29 119.9
Cl2 C30 Cl3 113.3(2)
Cl2 C30 H30A 108.9
Cl3 C30 H30A 108.9
Cl2 C30 H30B 108.9
Cl3 C30 H30B 108.9
H30A C30 H30B 107.7
C1 N1 C2 121.4(2)
C1 N1 C6 120.2(2)
C2 N1 C6 118.34(19)
C1 N2 C4 121.9(2)
C1 N2 C9 120.0(2)
C4 N2 C9 117.97(19)
C18 P1 C24 104.99(11)
C18 P1 C13 105.85(11)
C24 P1 C13 104.85(11)
C18 P1 Au1 112.38(9)
C24 P1 Au1 112.39(8)
C13 P1 Au1 115.51(8)
P1 Au1 Cl1 177.87(2)

loop_
_geom_bond_atom_site_label_1
_geom_bond_atom_site_label_2
_geom_bond_distance
C1 N2 1.332(3)
C1 N1 1.343(3)
C1 C12 1.501(3)
C2 O1 1.238(3)
C2 C3 1.392(4)
C2 N1 1.446(3)
C3 C4 1.394(4)
C3 C5 1.497(3)
C4 O2 1.235(3)
C4 N2 1.451(3)
C5 H5A 0.98
C5 H5B 0.98
C5 H5C 0.98
C6 N1 1.500(3)
C6 C8 1.519(4)
C6 C7 1.524(4)
C6 H6 1
C7 H7A 0.98
C7 H7B 0.98
C7 H7C 0.98
C8 H8A 0.98
C8 H8B 0.98
C8 H8C 0.98
C9 N2 1.504(3)
C9 C10 1.516(4)
C9 C11 1.527(4)
C9 H9 1
C10 H10A 0.98
C10 H10B 0.98
C10 H10C 0.98
C11 H11A 0.98
C11 H11B 0.98
C11 H11C 0.98
C12 C17 1.395(3)
C12 C13 1.405(3)
C13 C14 1.395(3)
C13 P1 1.827(3)
C14 C15 1.385(4)
C14 H14 0.95
C15 C16 1.381(4)
C15 H15 0.95
C16 C17 1.386(4)
C16 H16 0.95
C17 H17 0.95
C18 C19 1.389(4)
C18 C23 1.392(4)
C18 P1 1.814(3)
C19 C20 1.382(4)
C19 H19 0.95
C20 C21 1.376(4)
C20 H20 0.95
C21 C22 1.376(4)
C21 H21 0.95
C22 C23 1.381(4)
C22 H22 0.95
C23 H23 0.95
C24 C29 1.386(4)
C24 C25 1.389(4)
C24 P1 1.816(2)
C25 C26 1.390(4)
C25 H25 0.95
C26 C27 1.379(4)
C26 H26 0.95
C27 C28 1.377(4)
C27 H27 0.95
C28 C29 1.385(4)
C28 H28 0.95
C29 H29 0.95
C30 Cl2 1.734(4)
C30 Cl3 1.769(4)
C30 H30A 0.99
C30 H30B 0.99
P1 Au1 2.2280(12)
Cl1 Au1 2.2796(13)
